data_4060209
loop_
_publ_author_name
'Tomoyuki Akutagawa'
'Sadamu Takeda'
'Tatsuo Hasegawa'
'Takayoshi Nakamura'

_publ_section_title
;
Proton Transfer and a Dielectric Phase Transition in the Molecular  
Conductor (HDABCO+)2(TCNQ)3
;
_journal_name_full 'Journal of the American Chemical Society'
_journal_page_first 291
_journal_page_last 294
_journal_paper_doi 10.1021/ja0377697
_journal_volume 126
_journal_year 2004
_chemical_formula_moiety 'C24 H19 N8'
_chemical_formula_sum 'C24 H19 N8'
_chemical_formula_weight 419.47
_space_group_IT_number 2
_space_group_name_Hall '-P 1'
_space_group_name_H-M_alt 'P -1'
_symmetry_cell_setting triclinic
_symmetry_Int_Tables_number 2
_symmetry_space_group_name_Hall '-P 1'
_symmetry_space_group_name_H-M 'P -1'
_cell_angle_alpha 89(2)
_cell_angle_beta 84.021(3)
_cell_angle_gamma 70.743(3)
_cell_formula_units_Z 2
_cell_length_a 7.8153(5)
_cell_length_b 10.1860(3)
_cell_length_c 14.0200(7)
_cell_measurement_reflns_used 4161
_cell_measurement_temperature 100.1
_cell_measurement_theta_max 27.4
_cell_measurement_theta_min 2.6
_cell_volume 1047.51(9)
_diffrn_detector_area_resol_mean 10.00
_diffrn_measured_fraction_theta_full 0.9317
_diffrn_measured_fraction_theta_max 0.9317
_diffrn_measurement_device_type 'Rigaku RAXIS-RAPID'
_diffrn_measurement_method \w
_diffrn_radiation_type 'Mo K\a'
_diffrn_radiation_wavelength 0.7107
_diffrn_reflns_av_R_equivalents 0.034
_diffrn_reflns_limit_h_max 9
_diffrn_reflns_limit_h_min -10
_diffrn_reflns_limit_k_max 0
_diffrn_reflns_limit_k_min -13
_diffrn_reflns_limit_l_max 18
_diffrn_reflns_limit_l_min -18
_diffrn_reflns_number 8347
_diffrn_reflns_theta_full 27.48
_diffrn_reflns_theta_max 27.48
_exptl_absorpt_coefficient_mu 0.085
_exptl_absorpt_correction_T_max 0.992
_exptl_absorpt_correction_T_min 0.992
_exptl_absorpt_correction_type multi-scan
_exptl_absorpt_process_details
;
    Higashi, T. (1995). Program for Absorption Correction.
    Rigaku Corporation, Tokyo, Japan.
;
_exptl_crystal_colour black
_exptl_crystal_density_diffrn 1.330
_exptl_crystal_density_meas ?
_exptl_crystal_density_method 'not measured'
_exptl_crystal_description platelet
_exptl_crystal_F_000 438.00
_exptl_crystal_size_max 0.40
_exptl_crystal_size_mid 0.20
_exptl_crystal_size_min 0.10
_refine_diff_density_max 0.42
_refine_diff_density_min -0.36
_refine_ls_extinction_coef ?
_refine_ls_extinction_method none
_refine_ls_goodness_of_fit_ref 0.429
_refine_ls_hydrogen_treatment refall
_refine_ls_number_parameters 312
_refine_ls_number_reflns 3265
_refine_ls_R_factor_gt 0.0520
_refine_ls_shift/su_max 0.0160
_refine_ls_structure_factor_coef Fsqd
_refine_ls_weighting_details
;
    Chebychev polynomial with 3 parameters (Carruthers & Watkin, 1979)
    17081.0000    23871.5000    7127.2400
;
_refine_ls_weighting_scheme calc
_refine_ls_wR_factor_ref 0.0420
_reflns_number_gt 3252
_reflns_number_total 4475
_reflns_threshold_expression F^2^>2.0\s(F^2^)
_cod_database_code 4060209

loop_
_symmetry_equiv_pos_as_xyz
x,y,z
-x,-y,-z

loop_
_atom_site_label
_atom_site_type_symbol
_atom_site_fract_x
_atom_site_fract_y
_atom_site_fract_z
_atom_site_U_iso_or_equiv
_atom_site_adp_type
_atom_site_occupancy
_atom_site_symmetry_multiplicity
_atom_site_calc_flag
_atom_site_refinement_flags
_atom_site_disorder_assembly
_atom_site_disorder_group
N(1) N 0.1577(2) 0.4020(2) 0.1886(1) 0.0228(4) Uani 1.00 1 d . . .
N(2) N -0.3521(2) 0.4168(2) 0.3437(1) 0.0204(4) Uani 1.00 1 d . . .
N(3) N -0.2565(2) 0.2707(2) -0.3386(1) 0.0238(4) Uani 1.00 1 d . . .
N(4) N -0.7581(2) 0.2745(2) -0.1719(1) 0.0210(4) Uani 1.00 1 d . . .
N(5) N 0.1078(2) -0.0589(2) -0.3397(1) 0.0206(4) Uani 1.00 1 d . . .
N(6) N -0.4214(2) -0.0691(2) -0.2051(1) 0.0228(4) Uani 1.00 1 d . . .
N(7) N 0.1294(2) 0.3683(1) 0.4995(1) 0.0144(4) Uani 1.00 1 d . . .
N(8) N 0.3712(2) 0.1305(1) 0.4993(1) 0.0154(4) Uani 1.00 1 d . . .
C(1) C -0.2240(2) 0.3479(2) 0.0920(1) 0.0150(4) Uani 1.00 1 d . . .
C(2) C -0.4069(2) 0.3394(2) 0.0927(1) 0.0152(4) Uani 1.00 1 d . . .
C(3) C -0.4729(2) 0.3192(2) 0.0093(1) 0.0153(4) Uani 1.00 1 d . . .
C(4) C -0.3628(2) 0.3061(2) -0.0821(1) 0.0148(4) Uani 1.00 1 d . . .
C(5) C -0.1824(2) 0.3137(2) -0.0830(1) 0.0148(4) Uani 1.00 1 d . . .
C(6) C -0.1170(2) 0.3344(2) 0.0008(1) 0.0150(4) Uani 1.00 1 d . . .
C(7) C -0.1585(2) 0.3721(2) 0.1776(1) 0.0153(4) Uani 1.00 1 d . . .
C(8) C 0.0190(2) 0.3865(2) 0.1813(1) 0.0172(4) Uani 1.00 1 d . . .
C(9) C -0.2677(2) 0.3940(2) 0.2688(1) 0.0155(4) Uani 1.00 1 d . . .
C(10) C -0.4317(2) 0.2872(2) -0.1686(1) 0.0149(4) Uani 1.00 1 d . . .
C(11) C -0.3314(3) 0.2788(2) -0.2612(1) 0.0184(4) Uani 1.00 1 d . . .
C(12) C -0.6145(2) 0.2800(2) -0.1701(1) 0.0168(4) Uani 1.00 1 d . . .
C(13) C 0.1238(2) -0.0127(2) -0.0833(1) 0.0140(4) Uani 1.00 1 d . . .
C(14) C -0.0535(2) -0.0230(2) -0.0911(1) 0.0141(4) Uani 1.00 1 d . . .
C(15) C -0.1737(2) -0.0101(2) -0.0051(1) 0.0151(4) Uani 1.00 1 d . . .
C(16) C -0.1063(2) -0.0471(2) -0.1829(1) 0.0151(4) Uani 1.00 1 d . . .
C(17) C 0.0125(2) -0.0533(2) -0.2696(1) 0.0160(4) Uani 1.00 1 d . . .
C(18) C -0.2812(3) -0.0587(2) -0.1942(1) 0.0187(4) Uani 1.00 1 d . . .
C(19) C 0.3057(2) 0.3757(2) 0.4494(1) 0.0179(4) Uani 1.00 1 d . . .
C(20) C 0.4440(2) 0.2265(2) 0.4380(1) 0.0174(4) Uani 1.00 1 d . . .
C(21) C 0.1555(2) 0.3225(2) 0.6012(1) 0.0160(4) Uani 1.00 1 d . . .
C(22) C 0.3236(2) 0.1884(2) 0.6004(1) 0.0166(4) Uani 1.00 1 d . . .
C(23) C 0.0709(2) 0.2645(2) 0.4476(1) 0.0185(4) Uani 1.00 1 d . . .
C(24) C 0.2057(2) 0.1172(2) 0.4610(1) 0.0168(4) Uani 1.00 1 d . . .
H(1) H -0.4811(2) 0.3477(2) 0.1520(1) 0.017(1) Uiso 1.00 1 c . . .
H(2) H -0.5923(2) 0.3138(2) 0.0113(1) 0.018(1) Uiso 1.00 1 c . . .
H(3) H -0.1074(2) 0.3044(2) -0.1421(1) 0.018(1) Uiso 1.00 1 c . . .
H(4) H 0.0028(2) 0.3391(2) -0.0014(1) 0.018(1) Uiso 1.00 1 c . . .
H(5) H 0.2149(2) -0.0197(2) -0.1400(1) 0.016(1) Uiso 1.00 1 c . . .
H(6) H -0.2978(2) -0.0155(2) -0.0070(1) 0.019(1) Uiso 1.00 1 c . . .
H(7) H 0.3516(2) 0.4311(2) 0.4869(1) 0.021(1) Uiso 1.00 1 c . . .
H(8) H 0.2861(2) 0.4156(2) 0.3883(1) 0.022(1) Uiso 1.00 1 c . . .
H(9) H 0.4597(2) 0.1964(2) 0.3727(1) 0.020(1) Uiso 1.00 1 c . . .
H(10) H 0.5579(2) 0.2251(2) 0.4568(1) 0.020(1) Uiso 1.00 1 c . . .
H(11) H 0.0498(2) 0.3051(2) 0.6299(1) 0.018(1) Uiso 1.00 1 c . . .
H(12) H 0.1758(2) 0.3938(2) 0.6370(1) 0.019(1) Uiso 1.00 1 c . . .
H(13) H 0.4234(2) 0.2093(2) 0.6218(1) 0.020(1) Uiso 1.00 1 c . . .
H(14) H 0.2941(2) 0.1224(2) 0.6414(1) 0.020(1) Uiso 1.00 1 c . . .
H(15) H 0.0715(2) 0.2843(2) 0.3813(1) 0.021(1) Uiso 1.00 1 c . . .
H(16) H -0.0485(2) 0.2695(2) 0.4733(1) 0.022(1) Uiso 1.00 1 c . . .
H(17) H 0.1495(2) 0.0685(2) 0.5051(1) 0.020(1) Uiso 1.00 1 c . . .
H(18) H 0.2399(2) 0.0677(2) 0.4011(1) 0.019(1) Uiso 1.00 1 c . . .
H(19) H 0.450(5) 0.056(4) 0.498(3) -0.001(8) Uiso 0.50 1 c P . .
H(20) H 0.0000 0.5000 0.5000 0.10(2) Uiso 1.00 1 c . . .

loop_
_atom_site_aniso_label
_atom_site_aniso_U_11
_atom_site_aniso_U_22
_atom_site_aniso_U_33
_atom_site_aniso_U_12
_atom_site_aniso_U_13
_atom_site_aniso_U_23
N(1) 0.0195(8) 0.0235(7) 0.0256(9) -0.0078(6) -0.0010(7) -0.0009(7)
N(2) 0.0203(8) 0.0258(8) 0.0174(8) -0.0114(7) -0.0002(7) 0.0019(7)
N(3) 0.0190(8) 0.0374(9) 0.0173(8) -0.0123(7) -0.0029(7) 0.0035(7)
N(4) 0.0159(8) 0.0256(8) 0.0226(8) -0.0081(7) -0.0027(6) 0.0029(7)
N(5) 0.0199(8) 0.0247(7) 0.0185(8) -0.0086(7) -0.0040(7) 0.0020(7)
N(6) 0.0215(9) 0.0245(8) 0.0232(8) -0.0075(7) -0.0054(7) 0.0000(7)
N(7) 0.0113(7) 0.0138(7) 0.0164(7) -0.0028(6) 0.0020(6) -0.0014(6)
N(8) 0.0147(8) 0.0117(7) 0.0178(8) -0.0013(6) -0.0028(6) 0.0011(6)
C(1) 0.0130(9) 0.0120(7) 0.0176(9) -0.0019(6) 0.0014(7) 0.0011(6)
C(2) 0.0110(8) 0.0153(8) 0.0171(9) -0.0019(7) -0.0001(7) 0.0004(7)
C(3) 0.0102(8) 0.0167(7) 0.0187(9) -0.0043(6) -0.0005(7) 0.0038(7)
C(4) 0.0121(8) 0.0141(8) 0.0176(9) -0.0036(7) -0.0010(7) 0.0029(7)
C(5) 0.0121(8) 0.0150(7) 0.0170(8) -0.0046(7) 0.0005(7) 0.0016(7)
C(6) 0.0128(8) 0.0162(7) 0.0164(8) -0.0053(7) -0.0017(7) 0.0036(7)
C(7) 0.0150(9) 0.0155(8) 0.0163(9) -0.0058(7) -0.0035(7) 0.0026(7)
C(8) 0.019(1) 0.0144(8) 0.0167(9) -0.0045(7) -0.0007(7) -0.0008(7)
C(9) 0.0157(9) 0.0154(7) 0.0171(9) -0.0062(7) -0.0055(8) -0.0002(7)
C(10) 0.0127(8) 0.0144(8) 0.0152(8) -0.0016(7) -0.0011(7) 0.0007(7)
C(11) 0.0160(9) 0.0187(8) 0.0208(9) -0.0049(7) -0.0059(8) 0.0038(7)
C(12) 0.018(1) 0.0198(8) 0.0124(8) -0.0056(7) -0.0046(7) 0.0035(7)
C(13) 0.0122(9) 0.0136(7) 0.0149(8) -0.0034(7) 0.0008(6) 0.0002(7)
C(14) 0.0164(9) 0.0104(7) 0.0168(9) -0.0055(7) -0.0044(7) 0.0012(7)
C(15) 0.0159(9) 0.0121(8) 0.0181(9) -0.0062(7) -0.0002(7) 0.0035(7)
C(16) 0.0173(9) 0.0134(7) 0.0139(8) -0.0048(7) 0.0005(7) -0.0004(6)
C(17) 0.0177(9) 0.0146(8) 0.0177(9) -0.0066(7) -0.0071(7) 0.0026(7)
C(18) 0.022(1) 0.0179(8) 0.0151(8) -0.0056(7) -0.0024(7) 0.0004(7)
C(19) 0.0146(9) 0.0176(8) 0.022(1) -0.0067(7) 0.0007(7) 0.0070(7)
C(20) 0.0132(9) 0.0160(8) 0.0210(9) -0.0038(7) 0.0028(7) 0.0037(7)
C(21) 0.0157(9) 0.0164(7) 0.0148(9) -0.0042(7) -0.0003(7) 0.0008(7)
C(22) 0.0197(9) 0.0193(7) 0.0121(8) -0.0065(7) -0.0076(7) 0.0036(7)
C(23) 0.0175(9) 0.0198(8) 0.0163(8) -0.0026(7) -0.0053(7) 0.0032(7)
C(24) 0.0155(9) 0.0165(7) 0.0168(9) -0.0032(7) -0.0021(7) -0.0001(7)

loop_
_atom_type_symbol
_atom_type_description
_atom_type_scat_dispersion_real
_atom_type_scat_dispersion_imag
_atom_type_scat_source
C C 0.003 0.002
;
International Tables for Crystallography
(1992, Vol. C, Tables 4.2.6.8 and 6.1.1.4)
;
H H 0.000 0.000
;
International Tables for Crystallography
(1992, Vol. C, Table 6.1.1.4)
;
N N 0.006 0.003
;
International Tables for Crystallography
(1992, Vol. C, Tables 4.2.6.8 and 6.1.1.4)
;
